data_2226772
loop_
_publ_author_name
'Fun, Hoong-Kun'
'Hemamalini, Madhukar'
'Padaki, Mahesh'
'Isloor, Arun M.'

_publ_section_title
;
 Diethyl 4-hydroxy-4-methyl-6-oxo-2-phenylcyclohexane-1,3-dicarboxylate
;
_journal_coeditor_code BT5276
_journal_issue 8
_journal_name_full 'Acta Crystallographica Section E'
_journal_page_first o1910
_journal_paper_doi 10.1107/S1600536810025018
_journal_volume 66
_journal_year 2010
_chemical_formula_iupac 'C19 H24 O6'
_chemical_formula_moiety 'C19 H24 O6'
_chemical_formula_sum 'C19 H24 O6'
_chemical_formula_weight 348.38
_chemical_name_systematic
;
Diethyl 4-hydroxy-4-methyl-6-oxo-2-phenylcyclohexane-1,3-dicarboxylate
;
_space_group_IT_number 14
_symmetry_cell_setting monoclinic
_symmetry_space_group_name_Hall '-P 2ybc'
_symmetry_space_group_name_H-M 'P 1 21/c 1'
_atom_sites_solution_hydrogens geom
_atom_sites_solution_primary direct
_atom_sites_solution_secondary difmap
_audit_creation_method SHELXL-97
_cell_angle_alpha 90.00
_cell_angle_beta 98.531(10)
_cell_angle_gamma 90.00
_cell_formula_units_Z 4
_cell_length_a 5.792(2)
_cell_length_b 15.766(6)
_cell_length_c 20.031(7)
_cell_measurement_reflns_used 4276
_cell_measurement_temperature 100.00(10)
_cell_measurement_theta_max 25.64
_cell_measurement_theta_min 2.43
_cell_volume 1808.9(11)
_computing_cell_refinement 'SAINT (Bruker, 2009)'
_computing_data_collection 'APEX2 (Bruker, 2009)'
_computing_data_reduction 'SAINT (Bruker, 2009)'
_computing_molecular_graphics 'SHELXTL (Sheldrick, 2008)'
_computing_publication_material 'SHELXTL (Sheldrick, 2008) and PLATON (Spek, 2009)'
_computing_structure_refinement 'SHELXTL (Sheldrick, 2008)'
_computing_structure_solution 'SHELXTL (Sheldrick, 2008)'
_diffrn_ambient_temperature 100.00(10)
_diffrn_measured_fraction_theta_full 0.992
_diffrn_measured_fraction_theta_max 0.992
_diffrn_measurement_device_type
;
Bruker APEXII DUO CCD area-detector diffractometer
;
_diffrn_measurement_method '\f and \w scans'
_diffrn_radiation_monochromator graphite
_diffrn_radiation_source 'fine-focus sealed tube'
_diffrn_radiation_type MoK\a
_diffrn_radiation_wavelength 0.71073
_diffrn_reflns_av_R_equivalents 0.0747
_diffrn_reflns_av_sigmaI/netI 0.0475
_diffrn_reflns_limit_h_max 8
_diffrn_reflns_limit_h_min -8
_diffrn_reflns_limit_k_max 22
_diffrn_reflns_limit_k_min -22
_diffrn_reflns_limit_l_max 28
_diffrn_reflns_limit_l_min -25
_diffrn_reflns_number 37474
_diffrn_reflns_theta_full 30.05
_diffrn_reflns_theta_max 30.05
_diffrn_reflns_theta_min 2.06
_diffrn_standards_number 0
_exptl_absorpt_coefficient_mu 0.095
_exptl_absorpt_correction_T_max 0.9944
_exptl_absorpt_correction_T_min 0.9633
_exptl_absorpt_correction_type multi-scan
_exptl_absorpt_process_details '(SADABS; Bruker, 2009)'
_exptl_crystal_colour colourless
_exptl_crystal_density_diffrn 1.279
_exptl_crystal_density_method 'not measured'
_exptl_crystal_description needle
_exptl_crystal_F_000 744
_exptl_crystal_size_max 0.40
_exptl_crystal_size_mid 0.10
_exptl_crystal_size_min 0.06
_refine_diff_density_max 0.329
_refine_diff_density_min -0.231
_refine_ls_extinction_method none
_refine_ls_goodness_of_fit_ref 1.046
_refine_ls_hydrogen_treatment mixed
_refine_ls_matrix_type full
_refine_ls_number_parameters 233
_refine_ls_number_reflns 5256
_refine_ls_number_restraints 0
_refine_ls_restrained_S_all 1.046
_refine_ls_R_factor_all 0.0786
_refine_ls_R_factor_gt 0.0483
_refine_ls_shift/su_max_lt 0.001
_refine_ls_shift/su_mean 0.000
_refine_ls_structure_factor_coef Fsqd
_refine_ls_weighting_details 'calc w=1/[\s^2^(Fo^2^)+(0.0484P)^2^+0.4474P] where P=(Fo^2^+2Fc^2^)/3'
_refine_ls_weighting_scheme calc
_refine_ls_wR_factor_gt 0.1085
_refine_ls_wR_factor_ref 0.1222
_reflns_number_gt 3644
_reflns_number_total 5256
_reflns_threshold_expression I>2\s(I)
_cod_data_source_file bt5276.cif
_cod_data_source_block I
_cod_original_sg_symbol_H-M 'P 21/c'
_cod_database_code 2226772
_cod_database_fobs_code 2226772

loop_
_symmetry_equiv_pos_as_xyz
'x, y, z'
'-x, y+1/2, -z+1/2'
'-x, -y, -z'
'x, -y-1/2, z-1/2'

loop_
_atom_site_type_symbol
_atom_site_label
_atom_site_fract_x
_atom_site_fract_y
_atom_site_fract_z
_atom_site_U_iso_or_equiv
_atom_site_adp_type
_atom_site_calc_flag
_atom_site_refinement_flags
_atom_site_occupancy
_atom_site_disorder_assembly
_atom_site_disorder_group
O O1 0.01230(19) 0.45072(6) 0.06556(6) 0.0303(2) Uani d . 1 . .
O O2 -0.26845(17) 0.40000(6) 0.12086(5) 0.0264(2) Uani d . 1 . .
O O3 0.47676(16) 0.15467(6) 0.04607(6) 0.0272(2) Uani d . 1 . .
O O4 0.24998(17) 0.04265(6) 0.06139(5) 0.0249(2) Uani d . 1 . .
O O5 0.1168(2) 0.14395(7) -0.08748(6) 0.0370(3) Uani d . 1 . .
O O6 0.03208(17) 0.36001(7) -0.05989(5) 0.0249(2) Uani d . 1 . .
C C1 -0.1446(2) 0.31138(8) 0.03806(7) 0.0188(3) Uani d . 1 . .
H H1A -0.2822 0.2817 0.0494 0.023 Uiso calc R 1 . .
C C2 -0.1754(2) 0.32386(9) -0.03951(7) 0.0212(3) Uani d . 1 . .
C C3 -0.1990(2) 0.23718(9) -0.07382(7) 0.0247(3) Uani d . 1 . .
H H3A -0.3412 0.2101 -0.0645 0.030 Uiso calc R 1 . .
H H3B -0.2112 0.2447 -0.1223 0.030 Uiso calc R 1 . .
C C4 0.0059(2) 0.18060(9) -0.04977(7) 0.0232(3) Uani d . 1 . .
C C5 0.0596(2) 0.17099(8) 0.02663(7) 0.0183(3) Uani d . 1 . .
H H5A -0.0662 0.1379 0.0417 0.022 Uiso calc R 1 . .
C C6 0.0736(2) 0.25755(8) 0.06335(7) 0.0182(3) Uani d . 1 . .
H H6A 0.2101 0.2878 0.0517 0.022 Uiso calc R 1 . .
C C7 0.1109(2) 0.24444(8) 0.13937(7) 0.0195(3) Uani d . 1 . .
C C8 -0.0573(2) 0.20405(9) 0.17164(7) 0.0240(3) Uani d . 1 . .
H H8A -0.1954 0.1852 0.1464 0.029 Uiso calc R 1 . .
C C9 -0.0195(3) 0.19190(10) 0.24098(8) 0.0296(3) Uani d . 1 . .
H H9A -0.1327 0.1651 0.2619 0.036 Uiso calc R 1 . .
C C10 0.1857(3) 0.21942(11) 0.27934(8) 0.0328(4) Uani d . 1 . .
H H10A 0.2105 0.2113 0.3258 0.039 Uiso calc R 1 . .
C C11 0.3533(3) 0.25901(11) 0.24780(8) 0.0326(4) Uani d . 1 . .
H H11A 0.4917 0.2774 0.2733 0.039 Uiso calc R 1 . .
C C12 0.3165(2) 0.27152(9) 0.17833(7) 0.0251(3) Uani d . 1 . .
H H12A 0.4305 0.2983 0.1577 0.030 Uiso calc R 1 . .
C C13 -0.1227(2) 0.39519(9) 0.07513(7) 0.0217(3) Uani d . 1 . .
C C14 -0.2384(3) 0.47213(10) 0.16704(8) 0.0304(3) Uani d . 1 . .
H H14A -0.3797 0.4802 0.1869 0.036 Uiso calc R 1 . .
H H14B -0.2117 0.5231 0.1422 0.036 Uiso calc R 1 . .
C C15 -0.0354(3) 0.45777(11) 0.22215(9) 0.0378(4) Uani d . 1 . .
H H15A -0.0292 0.5027 0.2547 0.057 Uiso calc R 1 . .
H H15B 0.1070 0.4569 0.2030 0.057 Uiso calc R 1 . .
H H15C -0.0547 0.4045 0.2439 0.057 Uiso calc R 1 . .
C C16 0.2866(2) 0.12288(8) 0.04565(7) 0.0191(3) Uani d . 1 . .
C C17 0.4559(3) -0.00928(10) 0.08439(8) 0.0283(3) Uani d . 1 . .
H H17A 0.5945 0.0184 0.0730 0.034 Uiso calc R 1 . .
H H17B 0.4407 -0.0640 0.0621 0.034 Uiso calc R 1 . .
C C18 0.4780(4) -0.02101(15) 0.15860(9) 0.0539(6) Uani d . 1 . .
H H18A 0.6084 -0.0574 0.1735 0.081 Uiso calc R 1 . .
H H18B 0.3378 -0.0463 0.1697 0.081 Uiso calc R 1 . .
H H18C 0.5022 0.0331 0.1806 0.081 Uiso calc R 1 . .
C C19 -0.3862(2) 0.37923(10) -0.06405(8) 0.0275(3) Uani d . 1 . .
H H19A -0.4048 0.3838 -0.1123 0.041 Uiso calc R 1 . .
H H19B -0.3631 0.4347 -0.0444 0.041 Uiso calc R 1 . .
H H19C -0.5236 0.3541 -0.0509 0.041 Uiso calc R 1 . .
H H1O6 0.033(5) 0.422(2) -0.0480(14) 0.106(10) Uiso d . 1 . .

loop_
_atom_site_aniso_label
_atom_site_aniso_U_11
_atom_site_aniso_U_22
_atom_site_aniso_U_33
_atom_site_aniso_U_12
_atom_site_aniso_U_13
_atom_site_aniso_U_23
O1 0.0355(6) 0.0239(5) 0.0336(6) -0.0066(4) 0.0123(5) -0.0006(4)
O2 0.0255(5) 0.0263(5) 0.0293(6) 0.0004(4) 0.0102(4) -0.0018(4)
O3 0.0194(5) 0.0234(5) 0.0391(6) -0.0008(4) 0.0051(4) -0.0006(4)
O4 0.0233(5) 0.0203(5) 0.0306(6) 0.0012(4) 0.0025(4) 0.0047(4)
O5 0.0469(7) 0.0399(7) 0.0246(6) 0.0141(5) 0.0068(5) -0.0014(5)
O6 0.0225(5) 0.0263(5) 0.0267(6) -0.0019(4) 0.0066(4) 0.0029(4)
C1 0.0153(6) 0.0199(6) 0.0210(7) -0.0006(5) 0.0017(5) 0.0017(5)
C2 0.0172(6) 0.0231(7) 0.0226(7) 0.0010(5) 0.0003(5) 0.0032(5)
C3 0.0253(7) 0.0254(7) 0.0215(7) -0.0002(5) -0.0029(5) 0.0021(6)
C4 0.0261(7) 0.0204(7) 0.0226(7) -0.0017(5) 0.0014(5) 0.0001(5)
C5 0.0168(6) 0.0193(6) 0.0182(6) -0.0006(5) 0.0011(5) 0.0016(5)
C6 0.0159(6) 0.0186(6) 0.0200(6) -0.0002(5) 0.0018(5) 0.0009(5)
C7 0.0193(6) 0.0190(6) 0.0199(7) 0.0032(5) 0.0017(5) 0.0003(5)
C8 0.0229(7) 0.0255(7) 0.0233(7) 0.0009(5) 0.0027(5) 0.0025(6)
C9 0.0325(8) 0.0326(8) 0.0249(8) 0.0052(6) 0.0079(6) 0.0052(6)
C10 0.0389(9) 0.0399(9) 0.0188(7) 0.0123(7) 0.0014(6) 0.0011(7)
C11 0.0287(8) 0.0418(9) 0.0247(8) 0.0059(6) -0.0048(6) -0.0056(7)
C12 0.0212(6) 0.0290(7) 0.0247(7) 0.0007(5) 0.0018(5) -0.0032(6)
C13 0.0199(6) 0.0221(7) 0.0232(7) 0.0026(5) 0.0037(5) 0.0040(5)
C14 0.0346(8) 0.0249(8) 0.0334(9) 0.0059(6) 0.0106(6) -0.0043(6)
C15 0.0447(10) 0.0349(9) 0.0331(9) 0.0027(7) 0.0027(7) -0.0063(7)
C16 0.0217(6) 0.0189(6) 0.0163(6) 0.0005(5) 0.0020(5) -0.0018(5)
C17 0.0283(7) 0.0228(7) 0.0335(8) 0.0079(6) 0.0040(6) 0.0057(6)
C18 0.0586(12) 0.0717(14) 0.0302(10) 0.0307(11) 0.0024(9) 0.0099(9)
C19 0.0214(7) 0.0293(8) 0.0299(8) 0.0048(6) -0.0021(6) 0.0048(6)

loop_
_atom_type_symbol
_atom_type_description
_atom_type_scat_dispersion_real
_atom_type_scat_dispersion_imag
_atom_type_scat_source
C C 0.0033 0.0016 'International Tables Vol C Tables 4.2.6.8 and 6.1.1.4'
H H 0.0000 0.0000 'International Tables Vol C Tables 4.2.6.8 and 6.1.1.4'
N N 0.0061 0.0033 'International Tables Vol C Tables 4.2.6.8 and 6.1.1.4'
O O 0.0106 0.0060 'International Tables Vol C Tables 4.2.6.8 and 6.1.1.4'

loop_
_geom_angle_atom_site_label_1
_geom_angle_atom_site_label_2
_geom_angle_atom_site_label_3
_geom_angle_site_symmetry_1
_geom_angle_site_symmetry_3
_geom_angle
_geom_angle_publ_flag
C13 O2 C14 . . 116.77(11) ?
C16 O4 C17 . . 117.13(11) ?
C2 O6 H1O6 . . 106.9(17) ?
C13 C1 C6 . . 108.32(11) ?
C13 C1 C2 . . 111.74(11) ?
C6 C1 C2 . . 111.44(11) ?
C13 C1 H1A . . 108.4 ?
C6 C1 H1A . . 108.4 ?
C2 C1 H1A . . 108.4 ?
O6 C2 C19 . . 110.12(11) ?
O6 C2 C3 . . 104.43(11) ?
C19 C2 C3 . . 110.73(12) ?
O6 C2 C1 . . 110.92(10) ?
C19 C2 C1 . . 111.35(11) ?
C3 C2 C1 . . 109.08(11) ?
C4 C3 C2 . . 111.87(11) ?
C4 C3 H3A . . 109.2 ?
C2 C3 H3A . . 109.2 ?
C4 C3 H3B . . 109.2 ?
C2 C3 H3B . . 109.2 ?
H3A C3 H3B . . 107.9 ?
O5 C4 C3 . . 123.37(13) ?
O5 C4 C5 . . 122.13(13) ?
C3 C4 C5 . . 114.48(12) ?
C16 C5 C4 . . 110.02(11) ?
C16 C5 C6 . . 109.83(10) ?
C4 C5 C6 . . 112.23(11) ?
C16 C5 H5A . . 108.2 ?
C4 C5 H5A . . 108.2 ?
C6 C5 H5A . . 108.2 ?
C7 C6 C1 . . 113.02(11) ?
C7 C6 C5 . . 110.25(11) ?
C1 C6 C5 . . 110.26(10) ?
C7 C6 H6A . . 107.7 ?
C1 C6 H6A . . 107.7 ?
C5 C6 H6A . . 107.7 ?
C12 C7 C8 . . 118.50(13) ?
C12 C7 C6 . . 120.19(12) ?
C8 C7 C6 . . 121.30(12) ?
C9 C8 C7 . . 120.55(13) ?
C9 C8 H8A . . 119.7 ?
C7 C8 H8A . . 119.7 ?
C10 C9 C8 . . 120.45(15) ?
C10 C9 H9A . . 119.8 ?
C8 C9 H9A . . 119.8 ?
C11 C10 C9 . . 119.38(14) ?
C11 C10 H10A . . 120.3 ?
C9 C10 H10A . . 120.3 ?
C10 C11 C12 . . 120.49(14) ?
C10 C11 H11A . . 119.8 ?
C12 C11 H11A . . 119.8 ?
C11 C12 C7 . . 120.63(14) ?
C11 C12 H12A . . 119.7 ?
C7 C12 H12A . . 119.7 ?
O1 C13 O2 . . 123.86(13) ?
O1 C13 C1 . . 124.38(12) ?
O2 C13 C1 . . 111.76(11) ?
O2 C14 C15 . . 110.74(12) ?
O2 C14 H14A . . 109.5 ?
C15 C14 H14A . . 109.5 ?
O2 C14 H14B . . 109.5 ?
C15 C14 H14B . . 109.5 ?
H14A C14 H14B . . 108.1 ?
C14 C15 H15A . . 109.5 ?
C14 C15 H15B . . 109.5 ?
H15A C15 H15B . . 109.5 ?
C14 C15 H15C . . 109.5 ?
H15A C15 H15C . . 109.5 ?
H15B C15 H15C . . 109.5 ?
O3 C16 O4 . . 124.81(12) ?
O3 C16 C5 . . 123.32(12) ?
O4 C16 C5 . . 111.88(11) ?
O4 C17 C18 . . 109.29(13) ?
O4 C17 H17A . . 109.8 ?
C18 C17 H17A . . 109.8 ?
O4 C17 H17B . . 109.8 ?
C18 C17 H17B . . 109.8 ?
H17A C17 H17B . . 108.3 ?
C17 C18 H18A . . 109.5 ?
C17 C18 H18B . . 109.5 ?
H18A C18 H18B . . 109.5 ?
C17 C18 H18C . . 109.5 ?
H18A C18 H18C . . 109.5 ?
H18B C18 H18C . . 109.5 ?
C2 C19 H19A . . 109.5 ?
C2 C19 H19B . . 109.5 ?
H19A C19 H19B . . 109.5 ?
C2 C19 H19C . . 109.5 ?
H19A C19 H19C . . 109.5 ?
H19B C19 H19C . . 109.5 ?

loop_
_geom_bond_atom_site_label_1
_geom_bond_atom_site_label_2
_geom_bond_site_symmetry_2
_geom_bond_distance
_geom_bond_publ_flag
O1 C13 . 1.2078(17) ?
O2 C13 . 1.3369(17) ?
O2 C14 . 1.4599(18) ?
O3 C16 . 1.2088(16) ?
O4 C16 . 1.3283(17) ?
O4 C17 . 1.4634(17) ?
O5 C4 . 1.2088(17) ?
O6 C2 . 1.4424(17) ?
O6 H1O6 . 1.01(3) ?
C1 C13 . 1.512(2) ?
C1 C6 . 1.5442(18) ?
C1 C2 . 1.5499(19) ?
C1 H1A . 0.9800 ?
C2 C19 . 1.5220(19) ?
C2 C3 . 1.527(2) ?
C3 C4 . 1.505(2) ?
C3 H3A . 0.9700 ?
C3 H3B . 0.9700 ?
C4 C5 . 1.5233(19) ?
C5 C16 . 1.5168(18) ?
C5 C6 . 1.5468(19) ?
C5 H5A . 0.9800 ?
C6 C7 . 1.5201(19) ?
C6 H6A . 0.9800 ?
C7 C12 . 1.3908(19) ?
C7 C8 . 1.3995(19) ?
C8 C9 . 1.387(2) ?
C8 H8A . 0.9300 ?
C9 C10 . 1.386(2) ?
C9 H9A . 0.9300 ?
C10 C11 . 1.383(2) ?
C10 H10A . 0.9300 ?
C11 C12 . 1.390(2) ?
C11 H11A . 0.9300 ?
C12 H12A . 0.9300 ?
C14 C15 . 1.506(2) ?
C14 H14A . 0.9700 ?
C14 H14B . 0.9700 ?
C15 H15A . 0.9600 ?
C15 H15B . 0.9600 ?
C15 H15C . 0.9600 ?
C17 C18 . 1.485(2) ?
C17 H17A . 0.9700 ?
C17 H17B . 0.9700 ?
C18 H18A . 0.9600 ?
C18 H18B . 0.9600 ?
C18 H18C . 0.9600 ?
C19 H19A . 0.9600 ?
C19 H19B . 0.9600 ?
C19 H19C . 0.9600 ?

loop_
_geom_hbond_atom_site_label_D
_geom_hbond_atom_site_label_H
_geom_hbond_atom_site_label_A
_geom_hbond_site_symmetry_A
_geom_hbond_distance_DH
_geom_hbond_distance_HA
_geom_hbond_distance_DA
_geom_hbond_angle_DHA
_geom_hbond_publ_flag
O6 H1O6 O1 3_565 1.01(3) 2.05(3) 2.9958(18) 156(2) yes
C1 H1A O3 1_455 0.9800 2.4400 3.323(2) 150.00 yes
C8 H8A O3 1_455 0.9300 2.6000 3.493(2) 162.00 yes
C12 H12A O2 1_655 0.9300 2.5600 3.468(2) 166.00 yes
C19 H19C O6 1_455 0.9600 2.5500 3.396(2) 146.00 yes

loop_
_geom_torsion_atom_site_label_1
_geom_torsion_atom_site_label_2
_geom_torsion_atom_site_label_3
_geom_torsion_atom_site_label_4
_geom_torsion_site_symmetry_1
_geom_torsion_site_symmetry_2
_geom_torsion_site_symmetry_3
_geom_torsion_site_symmetry_4
_geom_torsion
_geom_torsion_publ_flag
C13 C1 C2 O6 . . . . 66.12(14) ?
C6 C1 C2 O6 . . . . -55.22(14) ?
C13 C1 C2 C19 . . . . -56.89(14) ?
C6 C1 C2 C19 . . . . -178.22(11) ?
C13 C1 C2 C3 . . . . -179.39(11) ?
C6 C1 C2 C3 . . . . 59.27(14) ?
O6 C2 C3 C4 . . . . 62.27(14) ?
C19 C2 C3 C4 . . . . -179.24(12) ?
C1 C2 C3 C4 . . . . -56.36(15) ?
C2 C3 C4 O5 . . . . -128.63(15) ?
C2 C3 C4 C5 . . . . 52.96(16) ?
O5 C4 C5 C16 . . . . 9.17(18) ?
C3 C4 C5 C16 . . . . -172.40(11) ?
O5 C4 C5 C6 . . . . 131.79(14) ?
C3 C4 C5 C6 . . . . -49.77(15) ?
C13 C1 C6 C7 . . . . 56.26(14) ?
C2 C1 C6 C7 . . . . 179.57(11) ?
C13 C1 C6 C5 . . . . -179.85(10) ?
C2 C1 C6 C5 . . . . -56.55(14) ?
C16 C5 C6 C7 . . . . -61.15(13) ?
C4 C5 C6 C7 . . . . 176.13(10) ?
C16 C5 C6 C1 . . . . 173.38(10) ?
C4 C5 C6 C1 . . . . 50.65(14) ?
C1 C6 C7 C12 . . . . -121.02(14) ?
C5 C6 C7 C12 . . . . 115.09(13) ?
C1 C6 C7 C8 . . . . 60.00(16) ?
C5 C6 C7 C8 . . . . -63.89(16) ?
C12 C7 C8 C9 . . . . 0.4(2) ?
C6 C7 C8 C9 . . . . 179.40(13) ?
C7 C8 C9 C10 . . . . -0.2(2) ?
C8 C9 C10 C11 . . . . -0.2(2) ?
C9 C10 C11 C12 . . . . 0.3(2) ?
C10 C11 C12 C7 . . . . 0.0(2) ?
C8 C7 C12 C11 . . . . -0.3(2) ?
C6 C7 C12 C11 . . . . -179.30(13) ?
C14 O2 C13 O1 . . . . -8.1(2) ?
C14 O2 C13 C1 . . . . 170.78(11) ?
C6 C1 C13 O1 . . . . 71.82(17) ?
C2 C1 C13 O1 . . . . -51.30(17) ?
C6 C1 C13 O2 . . . . -107.10(12) ?
C2 C1 C13 O2 . . . . 129.77(12) ?
C13 O2 C14 C15 . . . . -78.28(17) ?
C17 O4 C16 O3 . . . . 3.5(2) ?
C17 O4 C16 C5 . . . . -176.62(11) ?
C4 C5 C16 O3 . . . . 77.32(16) ?
C6 C5 C16 O3 . . . . -46.70(17) ?
C4 C5 C16 O4 . . . . -102.57(13) ?
C6 C5 C16 O4 . . . . 133.41(12) ?
C16 O4 C17 C18 . . . . 104.66(16) ?

loop_
_cod_related_entry_id
_cod_related_entry_database
_cod_related_entry_code
1 ChemSpider 88921
